data_7031173
loop_
_publ_author_name
'Zheng, Yan'
'Du, Miao'
'Li, Jian-Rong'
'Zhang, Ruo-Hua'
'Bu, Xian-He'

_publ_section_title
;
 Tuning the framework formation of silver(i) coordination architectures
 with heterocyclic thioethers
;
_journal_issue 8
_journal_name_full 'Dalton Transactions'
_journal_page_first 1509
_journal_paper_doi 10.1039/b212499h
_journal_year 2003
_chemical_formula_sum 'C20 H20 Ag2 N10 O6 S4'
_chemical_formula_weight 840.44
_chemical_name_systematic
; 
? 
;
_space_group_IT_number 15
_symmetry_cell_setting monoclinic
_symmetry_space_group_name_Hall '-C 2yc'
_symmetry_space_group_name_H-M 'C 1 2/c 1'
_atom_sites_solution_hydrogens geom
_atom_sites_solution_primary direct
_atom_sites_solution_secondary difmap
_audit_creation_method SHELXL-97
_cell_angle_alpha 90.00
_cell_angle_beta 123.818(8)
_cell_angle_gamma 90.00
_cell_formula_units_Z 4
_cell_length_a 24.747(13)
_cell_length_b 8.267(4)
_cell_length_c 16.055(8)
_cell_measurement_reflns_used 752
_cell_measurement_temperature 273(2)
_cell_measurement_theta_max 24.95
_cell_measurement_theta_min 2.78
_cell_volume 2729(2)
_computing_cell_refinement 'Bruker SMART'
_computing_data_collection 'Bruker SMART'
_computing_data_reduction 'Bruker SAINT'
_computing_molecular_graphics 'Bruker SHELXTL'
_computing_publication_material 'Bruker SHELXTL'
_computing_structure_refinement 'SHELXL-97 (Sheldrick, 1997)'
_computing_structure_solution 'SHELXS-97 (Sheldrick, 1990)'
_diffrn_ambient_temperature 273(2)
_diffrn_measured_fraction_theta_full 0.954
_diffrn_measured_fraction_theta_max 0.954
_diffrn_measurement_device_type 'CCD area detector'
_diffrn_measurement_method 'phi and omega scans'
_diffrn_radiation_monochromator graphite
_diffrn_radiation_source 'fine-focus sealed tube'
_diffrn_radiation_type MoK\a
_diffrn_radiation_wavelength 0.71073
_diffrn_reflns_av_R_equivalents 0.0396
_diffrn_reflns_av_sigmaI/netI 0.0544
_diffrn_reflns_limit_h_max 26
_diffrn_reflns_limit_h_min -29
_diffrn_reflns_limit_k_max 9
_diffrn_reflns_limit_k_min -9
_diffrn_reflns_limit_l_max 18
_diffrn_reflns_limit_l_min -19
_diffrn_reflns_number 5227
_diffrn_reflns_theta_full 25.03
_diffrn_reflns_theta_max 25.03
_diffrn_reflns_theta_min 2.55
_exptl_absorpt_coefficient_mu 1.800
_exptl_absorpt_correction_T_max 0.8405
_exptl_absorpt_correction_T_min 0.6617
_exptl_absorpt_correction_type multi-scan
_exptl_absorpt_process_details SADABS
_exptl_crystal_colour colorless
_exptl_crystal_density_diffrn 2.046
_exptl_crystal_density_meas 0
_exptl_crystal_density_method 'not measured'
_exptl_crystal_description noodle
_exptl_crystal_F_000 1664
_exptl_crystal_size_max 0.25
_exptl_crystal_size_mid 0.20
_exptl_crystal_size_min 0.10
_refine_diff_density_max 0.907
_refine_diff_density_min -0.443
_refine_diff_density_rms 0.090
_refine_ls_extinction_method none
_refine_ls_goodness_of_fit_ref 1.026
_refine_ls_hydrogen_treatment mixed
_refine_ls_matrix_type full
_refine_ls_number_parameters 190
_refine_ls_number_reflns 2304
_refine_ls_number_restraints 0
_refine_ls_restrained_S_all 1.026
_refine_ls_R_factor_all 0.0634
_refine_ls_R_factor_gt 0.0399
_refine_ls_shift/su_max 0.002
_refine_ls_shift/su_mean 0.000
_refine_ls_structure_factor_coef Fsqd
_refine_ls_weighting_details 'calc w=1/[\s^2^(Fo^2^)+(0.0449P)^2^+3.0874P] where P=(Fo^2^+2Fc^2^)/3'
_refine_ls_weighting_scheme calc
_refine_ls_wR_factor_gt 0.0901
_refine_ls_wR_factor_ref 0.0992
_reflns_number_gt 1701
_reflns_number_total 2304
_reflns_threshold_expression >2sigma(I)
_cod_data_source_file b212499h.txt
_cod_data_source_block 2
_cod_depositor_comments
;
The following automatic conversions were performed:

'_symmetry_cell_setting' value 'Monoclinic' changed to 'monoclinic'
according to
/usr/data/users/saulius/automatic-downloads/retrospective/RSC/lib/dictionaries/cif_core.dic
dictionary named 'cif_core.dic' version 2.4.2 from
2011-04-26.

'_exptl_absorpt_correction_type' value 'MULTI-SCAN'
changed to 'multi-scan' according to
/usr/data/users/saulius/automatic-downloads/retrospective/RSC/lib/dictionaries/cif_core.dic
dictionary named 'cif_core.dic' version 2.4.2 from 2011-04-26.

Automatic conversion script
Id: cif_fix_values 2281 2013-09-26 08:29:07Z andrius 
;
_cod_original_sg_symbol_H-M C2/c
_cod_database_code 7031173

loop_
_symmetry_equiv_pos_as_xyz
'x, y, z'
'-x, y, -z+1/2'
'x+1/2, y+1/2, z'
'-x+1/2, y+1/2, -z+1/2'
'-x, -y, -z'
'x, -y, z-1/2'
'-x+1/2, -y+1/2, -z'
'x+1/2, -y+1/2, z-1/2'

loop_
_atom_site_label
_atom_site_type_symbol
_atom_site_fract_x
_atom_site_fract_y
_atom_site_fract_z
_atom_site_U_iso_or_equiv
_atom_site_adp_type
_atom_site_occupancy
_atom_site_symmetry_multiplicity
_atom_site_calc_flag
_atom_site_refinement_flags
Ag1 Ag 0.23370(2) 0.80033(5) 0.35125(3) 0.05314(19) Uani 1 1 d .
S1 S 0.21352(6) 0.53212(17) 0.23267(9) 0.0408(3) Uani 1 1 d .
S2 S 0.18425(6) 0.56349(16) 0.41767(9) 0.0394(3) Uani 1 1 d .
O1 O 0.1198(2) 0.9031(6) 0.2010(3) 0.0737(13) Uani 1 1 d .
O2 O 0.1629(2) 1.0019(6) 0.3447(4) 0.0781(14) Uani 1 1 d .
O3 O 0.0720(2) 1.0929(5) 0.2242(4) 0.0911(17) Uani 1 1 d .
N1 N 0.1796(2) 0.7224(5) 0.0844(4) 0.0473(11) Uani 1 1 d .
N2 N 0.0931(2) 0.5691(5) 0.0692(3) 0.0431(11) Uani 1 1 d .
N3 N 0.1599(2) 0.7457(5) 0.5248(3) 0.0351(9) Uani 1 1 d .
N4 N 0.0697(2) 0.6848(5) 0.3614(3) 0.0476(11) Uani 1 1 d .
N5 N 0.1169(2) 1.0001(5) 0.2558(4) 0.0475(11) Uani 1 1 d .
C1 C 0.1373(4) 0.7840(7) -0.0064(5) 0.0576(17) Uani 1 1 d .
H1A H 0.1522 0.8575 -0.0330 0.069 Uiso 1 1 calc R
C2 C 0.0740(4) 0.7438(8) -0.0608(5) 0.0626(18) Uani 1 1 d .
H2 H 0.0452 0.7870 -0.1243 0.075 Uiso 1 1 calc R
C3 C 0.0538(3) 0.6366(7) -0.0188(4) 0.0516(15) Uani 1 1 d .
H3 H 0.0099 0.6101 -0.0543 0.062 Uiso 1 1 calc R
C4 C 0.1540(3) 0.6162(6) 0.1155(4) 0.0374(12) Uani 1 1 d .
C5 C 0.1673(3) 0.4009(6) 0.2586(4) 0.0412(12) Uani 1 1 d .
H5A H 0.1374 0.3396 0.1984 0.049 Uiso 1 1 calc R
H5B H 0.1968 0.3243 0.3098 0.049 Uiso 1 1 calc R
C6 C 0.1286(3) 0.4834(6) 0.2932(4) 0.0428(12) Uani 1 1 d .
H6A H 0.0993 0.4066 0.2939 0.051 Uiso 1 1 calc R
H6B H 0.1029 0.5704 0.2475 0.051 Uiso 1 1 calc R
C7 C 0.1316(2) 0.6761(5) 0.4348(3) 0.0345(11) Uani 1 1 d .
C8 C 0.1213(3) 0.8326(6) 0.5398(4) 0.0420(13) Uani 1 1 d .
H8 H 0.1389 0.8851 0.6009 0.050 Uiso 1 1 calc R
C9 C 0.0569(3) 0.8479(7) 0.4692(5) 0.0536(15) Uani 1 1 d .
H9 H 0.0304 0.9091 0.4813 0.064 Uiso 1 1 calc R
C10 C 0.0321(3) 0.7716(7) 0.3805(5) 0.0561(15) Uani 1 1 d .
H10 H -0.0122 0.7797 0.3316 0.067 Uiso 1 1 calc R

loop_
_atom_site_aniso_label
_atom_site_aniso_U_11
_atom_site_aniso_U_22
_atom_site_aniso_U_33
_atom_site_aniso_U_23
_atom_site_aniso_U_13
_atom_site_aniso_U_12
Ag1 0.0355(3) 0.0624(3) 0.0471(3) -0.0076(2) 0.0140(2) 0.0001(2)
S1 0.0359(7) 0.0531(8) 0.0319(6) -0.0056(6) 0.0180(6) 0.0000(6)
S2 0.0359(7) 0.0491(8) 0.0319(6) -0.0025(6) 0.0180(6) 0.0010(6)
O1 0.083(3) 0.078(3) 0.069(3) -0.020(3) 0.047(3) -0.002(3)
O2 0.073(3) 0.085(3) 0.063(3) -0.011(3) 0.030(3) 0.016(3)
O3 0.050(3) 0.053(3) 0.137(5) 0.000(3) 0.032(3) 0.019(2)
N1 0.056(3) 0.045(3) 0.051(3) -0.008(2) 0.036(3) -0.007(2)
N2 0.035(2) 0.049(3) 0.035(2) -0.006(2) 0.013(2) 0.002(2)
N3 0.038(2) 0.035(2) 0.034(2) 0.0033(18) 0.021(2) -0.0003(19)
N4 0.037(3) 0.058(3) 0.036(2) -0.006(2) 0.013(2) 0.002(2)
N5 0.041(3) 0.041(3) 0.056(3) -0.002(2) 0.024(3) -0.006(2)
C1 0.086(5) 0.044(3) 0.053(4) 0.004(3) 0.045(4) 0.007(3)
C2 0.075(5) 0.057(4) 0.044(3) 0.011(3) 0.025(4) 0.029(4)
C3 0.039(3) 0.053(3) 0.049(3) -0.010(3) 0.015(3) 0.007(3)
C4 0.045(3) 0.039(3) 0.032(3) -0.009(2) 0.023(2) 0.004(3)
C5 0.052(3) 0.035(3) 0.034(3) 0.001(2) 0.023(3) 0.003(3)
C6 0.042(3) 0.049(3) 0.037(3) -0.009(2) 0.022(3) -0.009(3)
C7 0.035(3) 0.033(3) 0.031(3) 0.003(2) 0.016(2) -0.003(2)
C8 0.054(3) 0.037(3) 0.041(3) -0.002(2) 0.030(3) 0.000(3)
C9 0.056(4) 0.048(3) 0.067(4) 0.004(3) 0.041(3) 0.014(3)
C10 0.038(3) 0.069(4) 0.054(4) -0.007(3) 0.021(3) 0.006(3)

loop_
_atom_type_symbol
_atom_type_description
_atom_type_scat_dispersion_real
_atom_type_scat_dispersion_imag
_atom_type_scat_source
C C 0.0033 0.0016 'International Tables Vol C Tables 4.2.6.8 and 6.1.1.4'
H H 0.0000 0.0000 'International Tables Vol C Tables 4.2.6.8 and 6.1.1.4'
N N 0.0061 0.0033 'International Tables Vol C Tables 4.2.6.8 and 6.1.1.4'
O O 0.0106 0.0060 'International Tables Vol C Tables 4.2.6.8 and 6.1.1.4'
S S 0.1246 0.1234 'International Tables Vol C Tables 4.2.6.8 and 6.1.1.4'
Ag Ag -0.8971 1.1015 'International Tables Vol C Tables 4.2.6.8 and 6.1.1.4'

loop_
_geom_angle_atom_site_label_1
_geom_angle_atom_site_label_2
_geom_angle_atom_site_label_3
_geom_angle
_geom_angle_site_symmetry_1
_geom_angle_site_symmetry_3
N3 Ag1 O2 128.32(16) 7_566 .
N3 Ag1 S1 98.31(11) 7_566 .
O2 Ag1 S1 132.95(12) . .
N3 Ag1 S2 95.03(11) 7_566 .
O2 Ag1 S2 92.24(14) . .
S1 Ag1 S2 75.79(5) . .
C4 S1 C5 103.0(3) . .
C4 S1 Ag1 98.13(16) . .
C5 S1 Ag1 102.64(17) . .
C7 S2 C6 101.2(2) . .
C7 S2 Ag1 102.07(16) . .
C6 S2 Ag1 93.44(18) . .
N5 O2 Ag1 103.0(4) . .
C4 N1 C1 114.4(5) . .
C4 N2 C3 114.4(5) . .
C8 N3 C7 115.8(5) . .
C8 N3 Ag1 122.2(3) . 7_566
C7 N3 Ag1 121.8(3) . 7_566
C7 N4 C10 115.8(5) . .
O3 N5 O1 121.6(6) . .
O3 N5 O2 121.3(5) . .
O1 N5 O2 117.1(5) . .
N1 C1 C2 122.5(6) . .
N1 C1 H1A 118.7 . .
C2 C1 H1A 118.7 . .
C1 C2 C3 117.0(6) . .
C1 C2 H2 121.5 . .
C3 C2 H2 121.5 . .
N2 C3 C2 123.4(6) . .
N2 C3 H3 118.3 . .
C2 C3 H3 118.3 . .
N2 C4 N1 128.2(5) . .
N2 C4 S1 120.1(4) . .
N1 C4 S1 111.7(4) . .
C6 C5 S1 115.5(4) . .
C6 C5 H5A 108.4 . .
S1 C5 H5A 108.4 . .
C6 C5 H5B 108.4 . .
S1 C5 H5B 108.4 . .
H5A C5 H5B 107.5 . .
C5 C6 S2 108.9(4) . .
C5 C6 H6A 109.9 . .
S2 C6 H6A 109.9 . .
C5 C6 H6B 109.9 . .
S2 C6 H6B 109.9 . .
H6A C6 H6B 108.3 . .
N4 C7 N3 126.3(5) . .
N4 C7 S2 119.2(4) . .
N3 C7 S2 114.4(4) . .
N3 C8 C9 122.2(5) . .
N3 C8 H8 118.9 . .
C9 C8 H8 118.9 . .
C8 C9 C10 118.1(5) . .
C8 C9 H9 120.9 . .
C10 C9 H9 120.9 . .
N4 C10 C9 121.7(5) . .
N4 C10 H10 119.1 . .
C9 C10 H10 119.1 . .

loop_
_geom_bond_atom_site_label_1
_geom_bond_atom_site_label_2
_geom_bond_distance
_geom_bond_site_symmetry_2
Ag1 N3 2.282(4) 7_566
Ag1 O2 2.378(5) .
Ag1 S1 2.7807(17) .
Ag1 S2 2.8142(17) .
S1 C4 1.763(5) .
S1 C5 1.786(5) .
S2 C7 1.743(5) .
S2 C6 1.807(5) .
O1 N5 1.221(6) .
O2 N5 1.234(6) .
O3 N5 1.206(6) .
N1 C4 1.332(7) .
N1 C1 1.335(8) .
N2 C4 1.314(6) .
N2 C3 1.313(7) .
N3 C8 1.320(7) .
N3 C7 1.336(6) .
N3 Ag1 2.282(4) 7_566
N4 C7 1.317(7) .
N4 C10 1.339(7) .
C1 C2 1.343(10) .
C1 H1A 0.9300 .
C2 C3 1.366(9) .
C2 H2 0.9300 .
C3 H3 0.9300 .
C5 C6 1.510(7) .
C5 H5A 0.9700 .
C5 H5B 0.9700 .
C6 H6A 0.9700 .
C6 H6B 0.9700 .
C8 C9 1.352(8) .
C8 H8 0.9300 .
C9 C10 1.352(8) .
C9 H9 0.9300 .
C10 H10 0.9300 .

loop_
_geom_torsion_atom_site_label_1
_geom_torsion_atom_site_label_2
_geom_torsion_atom_site_label_3
_geom_torsion_atom_site_label_4
_geom_torsion
_geom_torsion_site_symmetry_1
N3 Ag1 S1 C4 -150.1(2) 7_566
O2 Ag1 S1 C4 37.2(3) .
S2 Ag1 S1 C4 116.75(19) .
N3 Ag1 S1 C5 104.5(2) 7_566
O2 Ag1 S1 C5 -68.2(3) .
S2 Ag1 S1 C5 11.40(18) .
N3 Ag1 S2 C7 123.26(19) 7_566
O2 Ag1 S2 C7 -5.5(2) .
S1 Ag1 S2 C7 -139.43(17) .
N3 Ag1 S2 C6 -134.5(2) 7_566
O2 Ag1 S2 C6 96.7(2) .
S1 Ag1 S2 C6 -37.23(18) .
N3 Ag1 O2 N5 165.6(3) 7_566
S1 Ag1 O2 N5 -23.6(5) .
S2 Ag1 O2 N5 -96.2(4) .
Ag1 O2 N5 O3 -177.4(5) .
Ag1 O2 N5 O1 0.7(6) .
C4 N1 C1 C2 1.1(8) .
N1 C1 C2 C3 0.6(9) .
C4 N2 C3 C2 1.6(8) .
C1 C2 C3 N2 -2.1(9) .
C3 N2 C4 N1 0.4(8) .
C3 N2 C4 S1 -178.0(4) .
C1 N1 C4 N2 -1.7(7) .
C1 N1 C4 S1 176.7(4) .
C5 S1 C4 N2 -3.0(4) .
Ag1 S1 C4 N2 -108.0(4) .
C5 S1 C4 N1 178.4(3) .
Ag1 S1 C4 N1 73.4(3) .
C4 S1 C5 C6 -76.4(4) .
Ag1 S1 C5 C6 25.2(4) .
S1 C5 C6 S2 -69.7(4) .
C7 S2 C6 C5 171.8(4) .
Ag1 S2 C6 C5 68.8(3) .
C10 N4 C7 N3 -0.4(8) .
C10 N4 C7 S2 179.2(4) .
C8 N3 C7 N4 -0.8(7) .
Ag1 N3 C7 N4 174.4(4) 7_566
C8 N3 C7 S2 179.6(4) .
Ag1 N3 C7 S2 -5.2(5) 7_566
C6 S2 C7 N4 -2.3(5) .
Ag1 S2 C7 N4 93.8(4) .
C6 S2 C7 N3 177.4(4) .
Ag1 S2 C7 N3 -86.6(3) .
C7 N3 C8 C9 1.2(7) .
Ag1 N3 C8 C9 -173.9(4) 7_566
N3 C8 C9 C10 -0.4(9) .
C7 N4 C10 C9 1.3(9) .
C8 C9 C10 N4 -0.9(9) .
